data_7215981
loop_
_publ_author_name
'Liu, Yi-Ting'
'Du, Yuan-Qi'
'Wu, Xiao'
'Zheng, Zhi-Peng'
'Lin, Xiao-Ming'
'Zhu, Li-Cai'
'Cai, Yue-Peng'

_publ_section_title
;
 A series of lanthanide complexes based on pyridine-3,5-dicarboxylate and
 succinate ligands: syntheses, structures and properties
;
_journal_issue 29
_journal_name_full CrystEngComm
_journal_page_first 6797
_journal_paper_doi 10.1039/c4ce00417e
_journal_volume 16
_journal_year 2014
_chemical_formula_moiety 'C9 H11 Eu N O9, 2(H2 O)'
_chemical_formula_sum 'C9 H15 Eu N O11'
_chemical_formula_weight 465.18
_chemical_name_systematic
;
 ? 
;
_space_group_crystal_system monoclinic
_space_group_IT_number 14
_space_group_name_Hall '-P 2ybc'
_space_group_name_H-M_alt 'P 1 21/c 1'
_symmetry_space_group_name_Hall '-P 2ybc'
_symmetry_space_group_name_H-M 'P 1 21/c 1'
_atom_sites_solution_hydrogens geom
_atom_sites_solution_primary direct
_atom_sites_solution_secondary difmap
_audit_creation_date 2014-03-19
_audit_creation_method
;
  Olex2 1.2
  (compiled Dec  5 2012 16:20:19, GUI svn.r4385)
;
_cell_angle_alpha 90.00
_cell_angle_beta 97.6620(10)
_cell_angle_gamma 90.00
_cell_formula_units_Z 4
_cell_length_a 15.9131(14)
_cell_length_b 13.5396(11)
_cell_length_c 6.6475(6)
_cell_measurement_reflns_used 2419
_cell_measurement_temperature 296(2)
_cell_measurement_theta_max 27.06
_cell_measurement_theta_min 2.58
_cell_volume 1419.5(2)
_computing_cell_refinement 'Bruker SAINT'
_computing_data_collection 'Bruker APEX2'
_computing_data_reduction 'Bruker SAINT'
_computing_molecular_graphics 'SHELXTL-XP (Bruker, 2004)'
_computing_publication_material SHELXL-97
_computing_structure_refinement 'SHELXL-97 (Sheldrick, 2008)'
_computing_structure_solution 'SHELXS-97 (Sheldrick, 2008)'
_diffrn_ambient_temperature 296.15
_diffrn_measured_fraction_theta_full 0.996
_diffrn_measured_fraction_theta_max 0.996
_diffrn_measurement_device_type 'Bruker APEX-II CCD'
_diffrn_measurement_method '\f and \w scans'
_diffrn_radiation_monochromator graphite
_diffrn_radiation_type MoK\a
_diffrn_radiation_wavelength 0.71073
_diffrn_reflns_av_R_equivalents 0.0312
_diffrn_reflns_av_unetI/netI 0.0367
_diffrn_reflns_limit_h_max 14
_diffrn_reflns_limit_h_min -19
_diffrn_reflns_limit_k_max 16
_diffrn_reflns_limit_k_min -15
_diffrn_reflns_limit_l_max 7
_diffrn_reflns_limit_l_min -7
_diffrn_reflns_number 7176
_diffrn_reflns_theta_full 25.20
_diffrn_reflns_theta_max 25.20
_diffrn_reflns_theta_min 1.98
_diffrn_source 'fine-focus sealed tube'
_exptl_absorpt_coefficient_mu 4.478
_exptl_absorpt_correction_T_max 0.475
_exptl_absorpt_correction_T_min 0.414
_exptl_absorpt_correction_type multi-scan
_exptl_crystal_colour colorless
_exptl_crystal_density_diffrn 2.177
_exptl_crystal_density_method 'not measured'
_exptl_crystal_description block
_exptl_crystal_F_000 908
_exptl_crystal_size_max 0.4
_exptl_crystal_size_mid 0.2
_exptl_crystal_size_min 0.2
_refine_diff_density_max 0.763
_refine_diff_density_min -0.716
_refine_diff_density_rms 0.139
_refine_ls_extinction_method none
_refine_ls_goodness_of_fit_ref 1.021
_refine_ls_hydrogen_treatment mixed
_refine_ls_matrix_type full
_refine_ls_number_parameters 199
_refine_ls_number_reflns 2533
_refine_ls_number_restraints 0
_refine_ls_restrained_S_all 1.021
_refine_ls_R_factor_all 0.0387
_refine_ls_R_factor_gt 0.0310
_refine_ls_shift/su_max 0.003
_refine_ls_shift/su_mean 0.000
_refine_ls_structure_factor_coef Fsqd
_refine_ls_weighting_details 'calc w=1/[\s^2^(Fo^2^)+(0.0427P)^2^+3.2957P] where P=(Fo^2^+2Fc^2^)/3'
_refine_ls_weighting_scheme calc
_refine_ls_wR_factor_gt 0.0764
_refine_ls_wR_factor_ref 0.0812
_reflns_number_gt 2152
_reflns_number_total 2533
_reflns_threshold_expression >2sigma(I)
_cod_data_source_file c4ce00417e2.cif
_cod_data_source_block CCDC
_cod_depositor_comments 'Adding full bibliography for 7215980--7215985.cif.'
_cod_database_code 7215981
_olex2_refinement_description
;
1. Fixed Uiso
 At 1.2 times of:
  H6 of C6, {H9A,H9B} of C9, {H1WA,H1WB} of O1W, {H2WA,H2WB} of O2W, {H3WA,
  H3WB} of O3W, {H4WA,H4WB} of O4W, H3 of C3, H4 of C4, {H5WA,H5WB} of O5W
2.a Riding coordinates:
 O1W(H1WA,H1WB), O2W(H2WA,H2WB), O3W(H3WA,H3WB), O4W(H4WA,H4WB), O5W(H5WA,H5WB)
2.b Secondary CH2 refined with riding coordinates:
 C9(H9A,H9B)
2.c Aromatic/amide H refined with riding coordinates:
 C3(H3), C4(H4), C6(H6)
;

loop_
_space_group_symop_id
_space_group_symop_operation_xyz
1 'x, y, z'
2 '-x, y+1/2, -z+1/2'
3 '-x, -y, -z'
4 'x, -y-1/2, z-1/2'

loop_
_atom_site_label
_atom_site_type_symbol
_atom_site_fract_x
_atom_site_fract_y
_atom_site_fract_z
_atom_site_U_iso_or_equiv
_atom_site_adp_type
_atom_site_occupancy
_atom_site_symmetry_multiplicity
_atom_site_calc_flag
_atom_site_refinement_flags
Eu1 Eu 0.250875(17) 1.06030(2) 0.46874(4) 0.02120(12) Uani 1 1 d .
C1 C 0.3582(3) 0.8868(4) 0.5200(8) 0.0197(12) Uani 1 1 d .
C2 C 0.4134(3) 0.7962(4) 0.5551(7) 0.0168(11) Uani 1 1 d .
C3 C 0.3767(3) 0.7028(4) 0.5520(8) 0.0209(12) Uani 1 1 d .
H3 H 0.3179 0.6986 0.5250 0.025 Uiso 1 1 calc R
C4 C 0.5049(3) 0.6265(4) 0.6200(7) 0.0186(11) Uani 1 1 d .
H4 H 0.5364 0.5688 0.6431 0.022 Uiso 1 1 calc R
C5 C 0.5482(3) 0.7157(4) 0.6235(7) 0.0169(11) Uani 1 1 d .
C6 C 0.5010(3) 0.8027(4) 0.5924(7) 0.0179(11) Uani 1 1 d .
H6 H 0.5278 0.8638 0.5968 0.022 Uiso 1 1 calc R
C7 C 0.6438(3) 0.7171(4) 0.6605(7) 0.0185(11) Uani 1 1 d .
C8 C 0.1009(4) 1.0496(5) 0.1700(11) 0.0396(17) Uani 1 1 d .
C9 C 0.0214(5) 1.0476(5) 0.0122(14) 0.057(2) Uani 1 1 d .
H9A H -0.0184 1.0962 0.0504 0.069 Uiso 1 1 calc R
H9B H 0.0371 1.0674 -0.1179 0.069 Uiso 1 1 calc R
N1 N 0.4204(3) 0.6189(3) 0.5853(7) 0.0208(10) Uani 1 1 d .
O1 O 0.3891(3) 0.9699(3) 0.5617(6) 0.0277(9) Uani 1 1 d .
O2 O 0.2817(2) 0.8758(3) 0.4481(6) 0.0280(9) Uani 1 1 d .
O3 O 0.6807(2) 0.6373(3) 0.7114(6) 0.0238(9) Uani 1 1 d .
O4 O 0.6798(3) 0.7964(3) 0.6325(7) 0.0331(10) Uani 1 1 d .
O5 O 0.1128(3) 0.9880(3) 0.3095(8) 0.0443(12) Uani 1 1 d .
O6 O 0.1516(3) 1.1184(4) 0.1565(9) 0.0654(17) Uani 1 1 d .
O1W O 0.1994(3) 0.9707(3) 0.7597(6) 0.0414(12) Uani 1 1 d .
H1WA H 0.1525 0.9955 0.7823 0.050 Uiso 1 1 d R
H1WB H 0.2350 0.9778 0.8658 0.050 Uiso 1 1 d R
O2W O 0.3073(3) 1.0236(3) 0.1415(6) 0.0412(12) Uani 1 1 d .
H2WA H 0.3596 1.0089 0.1667 0.049 Uiso 1 1 d R
H2WB H 0.3014 1.0722 0.0675 0.049 Uiso 1 1 d R
O3W O 0.1469(3) 1.1816(4) 0.5778(10) 0.0694(18) Uani 1 1 d .
H3WA H 0.1330 1.1636 0.6914 0.083 Uiso 1 1 d R
H3WB H 0.1024 1.1826 0.4915 0.083 Uiso 1 1 d R
O4W O 0.1621(4) 0.7726(4) 0.8008(10) 0.080(2) Uani 1 1 d .
H4WA H 0.2037 0.7342 0.8354 0.096 Uiso 1 1 d R
H4WB H 0.1190 0.7491 0.8471 0.096 Uiso 1 1 d R
O5W O -0.0278(4) 1.1639(5) 0.5083(11) 0.091(2) Uani 1 1 d .
H5WA H -0.0563 1.1742 0.3927 0.109 Uiso 1 1 d R
H5WB H -0.0246 1.1020 0.5294 0.109 Uiso 1 1 d R

loop_
_atom_site_aniso_label
_atom_site_aniso_U_11
_atom_site_aniso_U_22
_atom_site_aniso_U_33
_atom_site_aniso_U_23
_atom_site_aniso_U_13
_atom_site_aniso_U_12
Eu1 0.01847(17) 0.01709(17) 0.02689(19) -0.00067(11) -0.00118(11) -0.00065(12)
C1 0.022(3) 0.021(3) 0.016(3) -0.002(2) 0.002(2) 0.004(2)
C2 0.020(3) 0.015(3) 0.015(3) 0.001(2) 0.001(2) 0.001(2)
C3 0.019(3) 0.026(3) 0.017(3) 0.004(2) 0.000(2) 0.000(2)
C4 0.023(3) 0.016(3) 0.017(3) 0.004(2) 0.004(2) 0.006(2)
C5 0.025(3) 0.014(2) 0.012(3) -0.0009(19) 0.003(2) 0.002(2)
C6 0.025(3) 0.015(3) 0.014(3) 0.001(2) 0.004(2) 0.000(2)
C7 0.022(3) 0.021(3) 0.012(3) -0.002(2) 0.001(2) -0.001(2)
C8 0.028(4) 0.041(4) 0.045(4) -0.009(3) -0.010(3) 0.003(3)
C9 0.042(5) 0.051(5) 0.072(6) -0.001(4) -0.019(4) 0.000(4)
N1 0.024(3) 0.015(2) 0.022(2) 0.0008(19) -0.0008(19) 0.002(2)
O1 0.027(2) 0.020(2) 0.034(2) -0.0049(17) -0.0040(18) 0.0022(17)
O2 0.021(2) 0.018(2) 0.044(3) 0.0018(17) -0.0009(18) 0.0019(17)
O3 0.023(2) 0.0177(19) 0.029(2) 0.0062(16) -0.0026(16) 0.0024(17)
O4 0.025(2) 0.022(2) 0.053(3) 0.0098(19) 0.0053(19) -0.0032(18)
O5 0.030(3) 0.030(2) 0.068(3) 0.001(2) -0.011(2) -0.011(2)
O6 0.034(3) 0.073(4) 0.080(4) 0.032(3) -0.023(3) -0.011(3)
O1W 0.050(3) 0.045(3) 0.031(2) -0.001(2) 0.011(2) -0.015(2)
O2W 0.062(3) 0.029(2) 0.037(3) 0.014(2) 0.022(2) 0.022(2)
O3W 0.024(3) 0.051(3) 0.131(5) -0.034(3) 0.003(3) 0.005(2)
O4W 0.056(4) 0.053(4) 0.127(6) 0.042(4) -0.004(4) -0.001(3)
O5W 0.052(4) 0.099(5) 0.117(6) 0.033(4) -0.010(4) -0.020(4)

loop_
_atom_type_symbol
_atom_type_description
_atom_type_scat_dispersion_real
_atom_type_scat_dispersion_imag
_atom_type_scat_source
C C 0.0033 0.0016 'International Tables Vol C Tables 4.2.6.8 and 6.1.1.4'
H H 0.0000 0.0000 'International Tables Vol C Tables 4.2.6.8 and 6.1.1.4'
N N 0.0061 0.0033 'International Tables Vol C Tables 4.2.6.8 and 6.1.1.4'
O O 0.0106 0.0060 'International Tables Vol C Tables 4.2.6.8 and 6.1.1.4'
Eu Eu -0.1578 3.6682 'International Tables Vol C Tables 4.2.6.8 and 6.1.1.4'

loop_
_geom_angle_atom_site_label_1
_geom_angle_atom_site_label_2
_geom_angle_atom_site_label_3
_geom_angle
_geom_angle_site_symmetry_1
_geom_angle_site_symmetry_3
C8 Eu1 C1 117.29(17) . .
O1 Eu1 C1 25.35(13) . .
O1 Eu1 C8 139.07(16) . .
O1 Eu1 O2 50.97(12) . .
O1 Eu1 O6 140.55(18) . .
O2 Eu1 C1 25.64(13) . .
O2 Eu1 C8 93.49(16) . .
O2 Eu1 O6 111.09(16) . .
O3 Eu1 C1 93.18(13) 2_656 .
O3 Eu1 C8 146.52(17) 2_656 .
O3 Eu1 O1 74.08(12) 2_656 .
O3 Eu1 O2 113.01(12) 2_656 .
O3 Eu1 O5 141.65(16) 2_656 .
O3 Eu1 O6 135.85(17) 2_656 .
O3 Eu1 O1W 72.20(13) 2_656 .
O3 Eu1 O2W 131.14(15) 2_656 .
O3 Eu1 O3W 73.05(15) 2_656 .
O4 Eu1 C1 114.03(15) 3_676 .
O4 Eu1 C8 102.61(18) 3_676 .
O4 Eu1 O1 92.47(13) 3_676 .
O4 Eu1 O2 133.20(14) 3_676 .
O4 Eu1 O3 74.50(14) 3_676 2_656
O4 Eu1 O5 127.86(15) 3_676 .
O4 Eu1 O6 77.21(15) 3_676 .
O4 Eu1 O1W 145.61(15) 3_676 .
O4 Eu1 O2W 71.51(15) 3_676 .
O4 Eu1 O3W 84.04(17) 3_676 .
O5 Eu1 C1 101.68(15) . .
O5 Eu1 C8 25.27(17) . .
O5 Eu1 O1 126.91(14) . .
O5 Eu1 O2 76.07(14) . .
O5 Eu1 O6 50.67(16) . .
O5 Eu1 O1W 77.22(16) . .
O5 Eu1 O2W 87.21(17) . .
O6 Eu1 C1 129.43(18) . .
O6 Eu1 C8 25.40(18) . .
O1W Eu1 C1 76.44(15) . .
O1W Eu1 C8 100.35(19) . .
O1W Eu1 O1 86.59(15) . .
O1W Eu1 O2 69.73(14) . .
O1W Eu1 O6 122.92(17) . .
O1W Eu1 O2W 139.68(14) . .
O2W Eu1 C1 70.60(14) . .
O2W Eu1 C8 75.74(19) . .
O2W Eu1 O1 73.44(14) . .
O2W Eu1 O2 70.49(13) . .
O2W Eu1 O6 67.16(18) . .
O3W Eu1 C1 154.01(19) . .
O3W Eu1 C8 73.48(19) . .
O3W Eu1 O1 146.67(16) . .
O3W Eu1 O2 142.74(16) . .
O3W Eu1 O5 78.63(16) . .
O3W Eu1 O6 70.9(2) . .
O3W Eu1 O1W 78.35(19) . .
O3W Eu1 O2W 134.95(19) . .
C2 C1 Eu1 177.8(4) . .
O1 C1 Eu1 60.2(3) . .
O1 C1 C2 119.7(5) . .
O1 C1 O2 121.7(5) . .
O2 C1 Eu1 61.6(3) . .
O2 C1 C2 118.6(5) . .
C3 C2 C1 120.1(5) . .
C6 C2 C1 121.8(5) . .
C6 C2 C3 118.0(5) . .
C2 C3 H3 117.9 . .
N1 C3 C2 124.2(5) . .
N1 C3 H3 117.9 . .
C5 C4 H4 118.2 . .
N1 C4 H4 118.2 . .
N1 C4 C5 123.7(5) . .
C4 C5 C6 118.3(5) . .
C4 C5 C7 120.1(4) . .
C6 C5 C7 121.7(5) . .
C2 C6 C5 118.8(5) . .
C2 C6 H6 120.6 . .
C5 C6 H6 120.6 . .
O3 C7 C5 117.3(5) . .
O4 C7 C5 117.5(5) . .
O4 C7 O3 125.1(5) . .
C9 C8 Eu1 178.1(5) . .
O5 C8 Eu1 59.5(3) . .
O5 C8 C9 122.0(6) . .
O5 C8 O6 121.4(6) . .
O6 C8 Eu1 61.9(3) . .
O6 C8 C9 116.6(6) . .
C8 C9 H9A 108.5 . .
C8 C9 H9B 108.5 . .
C9 C9 C8 115.0(8) 3_575 .
C9 C9 H9A 108.5 3_575 .
C9 C9 H9B 108.5 3_575 .
H9A C9 H9B 107.5 . .
C3 N1 C4 116.9(5) . .
C1 O1 Eu1 94.5(3) . .
C1 O2 Eu1 92.8(3) . .
C7 O3 Eu1 136.7(3) . 2_646
C7 O4 Eu1 171.9(4) . 3_676
C8 O5 Eu1 95.2(4) . .
C8 O6 Eu1 92.7(4) . .
Eu1 O1W H1WA 109.3 . .
Eu1 O1W H1WB 109.5 . .
H1WA O1W H1WB 108.2 . .
Eu1 O2W H2WA 109.2 . .
Eu1 O2W H2WB 109.5 . .
H2WA O2W H2WB 109.8 . .
Eu1 O3W H3WA 109.2 . .
Eu1 O3W H3WB 109.7 . .
H3WA O3W H3WB 108.2 . .
H4WA O4W H4WB 108.0 . .
H5WA O5W H5WB 108.8 . .

loop_
_geom_bond_atom_site_label_1
_geom_bond_atom_site_label_2
_geom_bond_distance
_geom_bond_site_symmetry_2
Eu1 C1 2.898(5) .
Eu1 C8 2.898(6) .
Eu1 O1 2.522(4) .
Eu1 O2 2.552(4) .
Eu1 O3 2.485(4) 2_656
Eu1 O4 2.373(4) 3_676
Eu1 O5 2.508(4) .
Eu1 O6 2.559(5) .
Eu1 O1W 2.511(4) .
Eu1 O2W 2.512(4) .
Eu1 O3W 2.507(5) .
C1 C2 1.508(7) .
C1 O1 1.245(6) .
C1 O2 1.255(6) .
C2 C3 1.392(7) .
C2 C6 1.385(7) .
C3 H3 0.9300 .
C3 N1 1.335(7) .
C4 H4 0.9300 .
C4 C5 1.390(7) .
C4 N1 1.338(7) .
C5 C6 1.397(7) .
C5 C7 1.507(7) .
C6 H6 0.9300 .
C7 O3 1.256(6) .
C7 O4 1.243(6) .
C8 C9 1.532(9) .
C8 O5 1.243(8) .
C8 O6 1.245(8) .
C9 C9 1.456(13) 3_575
C9 H9A 0.9700 .
C9 H9B 0.9700 .
O3 Eu1 2.485(3) 2_646
O4 Eu1 2.373(4) 3_676
O1W H1WA 0.8500 .
O1W H1WB 0.8500 .
O2W H2WA 0.8502 .
O2W H2WB 0.8201 .
O3W H3WA 0.8500 .
O3W H3WB 0.8499 .
O4W H4WA 0.8500 .
O4W H4WB 0.8499 .
O5W H5WA 0.8499 .
O5W H5WB 0.8501 .

loop_
_geom_torsion_atom_site_label_1
_geom_torsion_atom_site_label_2
_geom_torsion_atom_site_label_3
_geom_torsion_atom_site_label_4
_geom_torsion
_geom_torsion_site_symmetry_1
_geom_torsion_site_symmetry_4
Eu1 C1 C2 C3 79(10) . .
Eu1 C1 C2 C6 -100(9) . .
Eu1 C8 C9 C9 -163(17) . 3_575
C1 Eu1 C8 C9 -163(18) . .
C1 Eu1 C8 O5 56.0(5) . .
C1 Eu1 C8 O6 -125.4(4) . .
C1 Eu1 O5 C8 -131.2(4) . .
C1 Eu1 O6 C8 69.6(5) . .
C1 C2 C3 N1 -178.6(5) . .
C1 C2 C6 C5 -180.0(4) . .
C2 C1 O1 Eu1 -177.4(4) . .
C2 C1 O2 Eu1 177.5(4) . .
C2 C3 N1 C4 -1.2(8) . .
C3 C2 C6 C5 0.5(7) . .
C4 C5 C6 C2 -1.4(7) . .
C4 C5 C7 O3 -8.3(7) . .
C4 C5 C7 O4 169.5(5) . .
C5 C4 N1 C3 0.2(8) . .
C5 C7 O3 Eu1 -101.1(5) . 2_646
C5 C7 O4 Eu1 -92(3) . 3_676
C6 C2 C3 N1 0.9(8) . .
C6 C5 C7 O3 171.5(5) . .
C6 C5 C7 O4 -10.6(7) . .
C7 C5 C6 C2 178.7(4) . .
C8 Eu1 C1 C2 -118(9) . .
C8 Eu1 C1 O1 153.7(3) . .
C8 Eu1 C1 O2 -23.5(4) . .
C8 Eu1 O1 C1 -36.9(5) . .
C8 Eu1 O2 C1 159.2(3) . .
C9 C8 O5 Eu1 -178.6(6) . .
C9 C8 O6 Eu1 178.7(6) . .
N1 C4 C5 C6 1.1(8) . .
N1 C4 C5 C7 -179.0(5) . .
O1 Eu1 C1 C2 88(9) . .
O1 Eu1 C1 O2 -177.3(5) . .
O1 Eu1 C8 C9 -146(18) . .
O1 Eu1 C8 O5 72.8(5) . .
O1 Eu1 C8 O6 -108.6(5) . .
O1 Eu1 O2 C1 1.5(3) . .
O1 Eu1 O5 C8 -128.5(4) . .
O1 Eu1 O6 C8 102.3(5) . .
O1 C1 C2 C3 165.9(5) . .
O1 C1 C2 C6 -13.6(8) . .
O1 C1 O2 Eu1 -2.8(5) . .
O2 Eu1 C1 C2 -95(10) . .
O2 Eu1 C1 O1 177.3(5) . .
O2 Eu1 C8 C9 -173(18) . .
O2 Eu1 C8 O5 46.0(4) . .
O2 Eu1 C8 O6 -135.4(5) . .
O2 Eu1 O1 C1 -1.5(3) . .
O2 Eu1 O5 C8 -132.2(4) . .
O2 Eu1 O6 C8 48.7(5) . .
O2 C1 C2 C3 -14.3(7) . .
O2 C1 C2 C6 166.1(5) . .
O2 C1 O1 Eu1 2.8(6) . .
O3 Eu1 C1 C2 47(9) 2_656 .
O3 Eu1 C1 O1 -40.6(3) 2_656 .
O3 Eu1 C1 O2 142.1(3) 2_656 .
O3 Eu1 C8 C9 44(18) 2_656 .
O3 Eu1 C8 O5 -97.3(5) 2_656 .
O3 Eu1 C8 O6 81.3(6) 2_656 .
O3 Eu1 O1 C1 137.5(3) 2_656 .
O3 Eu1 O2 C1 -41.8(3) 2_656 .
O3 Eu1 O5 C8 118.1(4) 2_656 .
O3 Eu1 O6 C8 -128.5(4) 2_656 .
O3 C7 O4 Eu1 86(3) . 3_676
O4 Eu1 C1 C2 122(9) 3_676 .
O4 Eu1 C1 O1 33.8(4) 3_676 .
O4 Eu1 C1 O2 -143.5(3) 3_676 .
O4 Eu1 C8 C9 -37(18) 3_676 .
O4 Eu1 C8 O5 -178.2(4) 3_676 .
O4 Eu1 C8 O6 0.4(5) 3_676 .
O4 Eu1 O1 C1 -149.4(3) 3_676 .
O4 Eu1 O2 C1 48.2(4) 3_676 .
O4 Eu1 O5 C8 2.2(5) 3_676 .
O4 Eu1 O6 C8 -179.6(5) 3_676 .
O4 C7 O3 Eu1 81.2(7) . 2_646
O5 Eu1 C1 C2 -97(9) . .
O5 Eu1 C1 O1 174.9(3) . .
O5 Eu1 C1 O2 -2.3(3) . .
O5 Eu1 C8 C9 141(18) . .
O5 Eu1 C8 O6 178.6(7) . .
O5 Eu1 O1 C1 -6.2(4) . .
O5 Eu1 O2 C1 177.6(3) . .
O5 Eu1 O6 C8 -0.8(4) . .
O5 C8 C9 C9 -22.3(15) . 3_575
O5 C8 O6 Eu1 1.4(8) . .
O6 Eu1 C1 C2 -145(9) . .
O6 Eu1 C1 O1 126.8(3) . .
O6 Eu1 C1 O2 -50.4(4) . .
O6 Eu1 C8 C9 -38(18) . .
O6 Eu1 C8 O5 -178.6(7) . .
O6 Eu1 O1 C1 -76.7(4) . .
O6 Eu1 O2 C1 140.3(3) . .
O6 Eu1 O5 C8 0.8(4) . .
O6 C8 C9 C9 160.5(10) . 3_575
O6 C8 O5 Eu1 -1.5(8) . .
O1W Eu1 C1 C2 -24(9) . .
O1W Eu1 C1 O1 -111.5(3) . .
O1W Eu1 C1 O2 71.3(3) . .
O1W Eu1 C8 C9 117(18) . .
O1W Eu1 C8 O5 -24.0(4) . .
O1W Eu1 C8 O6 154.6(5) . .
O1W Eu1 O1 C1 65.0(3) . .
O1W Eu1 O2 C1 -101.1(3) . .
O1W Eu1 O5 C8 155.8(5) . .
O1W Eu1 O6 C8 -30.2(5) . .
O2W Eu1 C1 C2 180(100) . .
O2W Eu1 C1 O1 92.1(3) . .
O2W Eu1 C1 O2 -85.1(3) . .
O2W Eu1 C8 C9 -104(18) . .
O2W Eu1 C8 O5 114.9(4) . .
O2W Eu1 C8 O6 -66.5(5) . .
O2W Eu1 O1 C1 -79.5(3) . .
O2W Eu1 O2 C1 85.6(3) . .
O2W Eu1 O5 C8 -61.7(4) . .
O2W Eu1 O6 C8 105.3(5) . .
O3W Eu1 C1 C2 -9(10) . .
O3W Eu1 C1 O1 -97.1(4) . .
O3W Eu1 C1 O2 85.6(4) . .
O3W Eu1 C8 C9 43(18) . .
O3W Eu1 C8 O5 -98.4(5) . .
O3W Eu1 C8 O6 80.2(5) . .
O3W Eu1 O1 C1 127.7(4) . .
O3W Eu1 O2 C1 -133.8(4) . .
O3W Eu1 O5 C8 75.3(4) . .
O3W Eu1 O6 C8 -91.6(5) . .
